data_7047622
loop_
_publ_author_name
'Luo, Hai-Ying'
'Zhou, Jian'

_publ_section_title
;
 A series of new hybrid selenidostannates with metal complexes prepared in
 alkylol amines.
;
_journal_issue 41
_journal_name_full 'Dalton transactions (Cambridge, England : 2003)'
_journal_page_first 14751
_journal_page_last 14759
_journal_paper_doi 10.1039/c8dt03322f
_journal_volume 47
_journal_year 2018
_chemical_formula_moiety 'C8 H24 Mn N4 O2, (Mn Se4 Sn)'
_chemical_formula_sum 'C8 H24 Mn2 N4 O2 Se4 Sn'
_chemical_formula_weight 752.74
_space_group_IT_number 15
_space_group_name_Hall '-C 2yc'
_space_group_name_H-M_alt 'C 1 2/c 1'
_symmetry_cell_setting monoclinic
_symmetry_space_group_name_Hall '-C 2yc'
_symmetry_space_group_name_H-M 'C 1 2/c 1'
_atom_sites_solution_hydrogens geom
_atom_sites_solution_primary direct
_atom_sites_solution_secondary difmap
_audit_creation_method SHELXL-97
_audit_update_record
;
2018-08-13 deposited with the CCDC.
2018-09-19 downloaded from the CCDC.
;
_cell_angle_alpha 90.00
_cell_angle_beta 103.617(2)
_cell_angle_gamma 90.00
_cell_formula_units_Z 4
_cell_length_a 9.4497(5)
_cell_length_b 17.6025(9)
_cell_length_c 13.1121(6)
_cell_measurement_reflns_used 21280
_cell_measurement_temperature 296(2)
_cell_measurement_theta_max 25.10
_cell_measurement_theta_min 2.81
_cell_volume 2119.74(18)
_computing_structure_refinement 'SHELXL-97 (Sheldrick, 1997)'
_computing_structure_solution 'SHELXS-97 (Sheldrick, 1990)'
_diffrn_ambient_temperature 296(2)
_diffrn_detector_area_resol_mean 7.31
_diffrn_measured_fraction_theta_full 0.994
_diffrn_measured_fraction_theta_max 0.994
_diffrn_measurement_device_type 'Rigaku Mercury'
_diffrn_measurement_method \w
_diffrn_radiation_monochromator graphite
_diffrn_radiation_source 'fine-focus sealed tube'
_diffrn_radiation_type MoK\a
_diffrn_radiation_wavelength 0.71073
_diffrn_reflns_av_R_equivalents 0.0502
_diffrn_reflns_av_sigmaI/netI 0.0207
_diffrn_reflns_limit_h_max 11
_diffrn_reflns_limit_h_min -11
_diffrn_reflns_limit_k_max 20
_diffrn_reflns_limit_k_min -20
_diffrn_reflns_limit_l_max 15
_diffrn_reflns_limit_l_min -15
_diffrn_reflns_number 21280
_diffrn_reflns_theta_full 25.10
_diffrn_reflns_theta_max 25.10
_diffrn_reflns_theta_min 2.81
_exptl_absorpt_coefficient_mu 9.216
_exptl_absorpt_correction_T_max 0.5308
_exptl_absorpt_correction_T_min 0.3498
_exptl_absorpt_correction_type multi-scan
_exptl_absorpt_process_details 'Jacobson, R. (1998) Private communication'
_exptl_crystal_colour orange
_exptl_crystal_density_diffrn 2.359
_exptl_crystal_density_method 'not measured'
_exptl_crystal_description block
_exptl_crystal_F_000 1408
_exptl_crystal_size_max 0.11
_exptl_crystal_size_mid 0.08
_exptl_crystal_size_min 0.06
_refine_diff_density_max 1.607
_refine_diff_density_min -2.161
_refine_diff_density_rms 0.251
_refine_ls_extinction_coef 0.00116(15)
_refine_ls_extinction_expression Fc^*^=kFc[1+0.001xFc^2^\l^3^/sin(2\q)]^-1/4^
_refine_ls_extinction_method SHELXL
_refine_ls_goodness_of_fit_ref 1.399
_refine_ls_hydrogen_treatment constr
_refine_ls_matrix_type full
_refine_ls_number_parameters 97
_refine_ls_number_reflns 1876
_refine_ls_number_restraints 1
_refine_ls_restrained_S_all 1.399
_refine_ls_R_factor_all 0.0767
_refine_ls_R_factor_gt 0.0689
_refine_ls_shift/su_max 0.000
_refine_ls_shift/su_mean 0.000
_refine_ls_structure_factor_coef Fsqd
_refine_ls_weighting_details 'calc w=1/[\s^2^(Fo^2^)+(0.0000P)^2^+168.7635P] where P=(Fo^2^+2Fc^2^)/3'
_refine_ls_weighting_scheme calc
_refine_ls_wR_factor_gt 0.1739
_refine_ls_wR_factor_ref 0.1766
_reflns_number_gt 1655
_reflns_number_total 1876
_reflns_threshold_expression >2sigma(I)
_cod_data_source_file c8dt03322f2.cif
_cod_data_source_block 3
_cod_depositor_comments 'Adding full bibliography for 7047621--7047625.cif.'
_cod_original_sg_symbol_H-M 'C 2/c'
_cod_database_code 7047622

loop_
_symmetry_equiv_pos_as_xyz
'x, y, z'
'-x, y, -z+1/2'
'x+1/2, y+1/2, z'
'-x+1/2, y+1/2, -z+1/2'
'-x, -y, -z'
'x, -y, z-1/2'
'-x+1/2, -y+1/2, -z'
'x+1/2, -y+1/2, z-1/2'

loop_
_atom_site_label
_atom_site_type_symbol
_atom_site_fract_x
_atom_site_fract_y
_atom_site_fract_z
_atom_site_U_iso_or_equiv
_atom_site_adp_type
_atom_site_occupancy
_atom_site_symmetry_multiplicity
_atom_site_calc_flag
_atom_site_refinement_flags
Sn1 Sn 0.00323(18) 0.00480(8) 0.37616(11) 0.0273(5) Uani 0.50 1 d P
Mn1 Mn 0.00323(18) 0.00480(8) 0.37616(11) 0.0273(5) Uani 0.50 1 d P
Se1 Se 0.0128(2) 0.11088(9) 0.50952(13) 0.0325(5) Uani 1 1 d .
Se2 Se 0.21065(18) 0.01143(10) 0.28204(13) 0.0335(5) Uani 1 1 d .
Mn2 Mn 0.5000 -0.2035(2) 0.2500 0.0374(9) Uani 1 2 d S
N1 N 0.6570(16) -0.1742(8) 0.1527(12) 0.039(3) Uani 1 1 d .
H1C H 0.7075 -0.1326 0.1822 0.047 Uiso 1 1 calc R
N2 N 0.3729(17) -0.1341(11) 0.1115(13) 0.055(5) Uani 1 1 d .
H2A H 0.3064 -0.1645 0.0707 0.066 Uiso 1 1 calc R
H2B H 0.3245 -0.0970 0.1362 0.066 Uiso 1 1 calc R
O1 O 0.6767(18) -0.2920(10) 0.3059(15) 0.078(5) Uani 1 1 d .
H1D H 0.7018 -0.3077 0.3664 0.117 Uiso 1 1 calc R
C1 C 0.806(2) -0.2663(11) 0.2707(17) 0.048(5) Uani 1 1 d .
H1A H 0.8737 -0.3083 0.2745 0.057 Uiso 1 1 calc R
H1B H 0.8548 -0.2263 0.3168 0.057 Uiso 1 1 calc R
C2 C 0.763(2) -0.2371(11) 0.1597(15) 0.046(5) Uani 1 1 d .
H2C H 0.8488 -0.2190 0.1383 0.055 Uiso 1 1 calc R
H2D H 0.7202 -0.2778 0.1128 0.055 Uiso 1 1 calc R
C3 C 0.584(2) -0.1542(12) 0.0464(16) 0.054(5) Uani 1 1 d D
H3A H 0.5460 -0.1996 0.0078 0.064 Uiso 1 1 calc R
H3B H 0.6535 -0.1311 0.0116 0.064 Uiso 1 1 calc R
C4 C 0.462(2) -0.0996(12) 0.0469(18) 0.060(6) Uani 1 1 d D
H4A H 0.5007 -0.0512 0.0761 0.072 Uiso 1 1 calc R
H4B H 0.4050 -0.0914 -0.0240 0.072 Uiso 1 1 calc R

loop_
_atom_site_aniso_label
_atom_site_aniso_U_11
_atom_site_aniso_U_22
_atom_site_aniso_U_33
_atom_site_aniso_U_23
_atom_site_aniso_U_13
_atom_site_aniso_U_12
Sn1 0.0362(9) 0.0270(8) 0.0183(8) 0.0001(6) 0.0053(6) 0.0003(6)
Mn1 0.0362(9) 0.0270(8) 0.0183(8) 0.0001(6) 0.0053(6) 0.0003(6)
Se1 0.0478(11) 0.0204(8) 0.0290(9) -0.0009(6) 0.0086(7) 0.0015(7)
Se2 0.0280(9) 0.0421(10) 0.0280(9) -0.0022(7) 0.0019(6) 0.0023(7)
Mn2 0.031(2) 0.039(2) 0.047(2) 0.000 0.0177(17) 0.000
N1 0.035(8) 0.033(8) 0.047(9) -0.011(7) 0.005(7) -0.004(6)
N2 0.037(9) 0.077(13) 0.060(11) 0.035(10) 0.028(8) 0.021(9)
O1 0.067(10) 0.077(11) 0.102(13) 0.042(10) 0.042(10) 0.004(9)
C1 0.029(9) 0.045(11) 0.074(14) 0.000(10) 0.021(9) 0.004(8)
C2 0.044(11) 0.053(12) 0.046(11) -0.017(9) 0.023(9) 0.001(9)
C3 0.046(12) 0.073(15) 0.050(12) -0.009(11) 0.027(10) -0.014(11)
C4 0.053(13) 0.068(15) 0.060(13) 0.023(11) 0.016(11) 0.009(11)

loop_
_atom_type_symbol
_atom_type_description
_atom_type_scat_dispersion_real
_atom_type_scat_dispersion_imag
_atom_type_scat_source
C C 0.0033 0.0016 'International Tables Vol C Tables 4.2.6.8 and 6.1.1.4'
H H 0.0000 0.0000 'International Tables Vol C Tables 4.2.6.8 and 6.1.1.4'
N N 0.0061 0.0033 'International Tables Vol C Tables 4.2.6.8 and 6.1.1.4'
O O 0.0106 0.0060 'International Tables Vol C Tables 4.2.6.8 and 6.1.1.4'
Mn Mn 0.3368 0.7283 'International Tables Vol C Tables 4.2.6.8 and 6.1.1.4'
Se Se -0.0929 2.2259 'International Tables Vol C Tables 4.2.6.8 and 6.1.1.4'
Sn Sn -0.6537 1.4246 'International Tables Vol C Tables 4.2.6.8 and 6.1.1.4'

loop_
_geom_angle_atom_site_label_1
_geom_angle_atom_site_label_2
_geom_angle_atom_site_label_3
_geom_angle
_geom_angle_site_symmetry_1
_geom_angle_site_symmetry_3
Se2 Sn1 Se1 114.89(8) 2 .
Se2 Sn1 Se2 99.05(7) 2 .
Se1 Sn1 Se2 113.04(8) . .
Se2 Sn1 Se1 111.77(8) 2 5_556
Se1 Sn1 Se1 100.32(7) . 5_556
Se2 Sn1 Se1 118.59(8) . 5_556
Se2 Sn1 Sn1 128.16(9) 2 5_556
Se1 Sn1 Sn1 50.28(5) . 5_556
Se2 Sn1 Sn1 132.77(9) . 5_556
Se1 Sn1 Sn1 50.04(5) 5_556 5_556
Se2 Sn1 Mn1 128.16(9) 2 5_556
Se1 Sn1 Mn1 50.28(5) . 5_556
Se2 Sn1 Mn1 132.77(9) . 5_556
Se1 Sn1 Mn1 50.04(5) 5_556 5_556
Sn1 Sn1 Mn1 0.00(8) 5_556 5_556
Se2 Sn1 Sn1 49.88(6) 2 2
Se1 Sn1 Sn1 132.78(5) . 2
Se2 Sn1 Sn1 49.41(5) . 2
Se1 Sn1 Sn1 126.85(5) 5_556 2
Sn1 Sn1 Sn1 176.38(8) 5_556 2
Mn1 Sn1 Sn1 176.38(8) 5_556 2
Sn1 Se1 Mn1 79.68(7) . 5_556
Sn1 Se1 Sn1 79.68(7) . 5_556
Mn1 Se1 Sn1 0.00(8) 5_556 5_556
Mn1 Se2 Sn1 0.00(11) 2 2
Mn1 Se2 Sn1 80.71(7) 2 .
Sn1 Se2 Sn1 80.71(7) 2 .
N1 Mn2 N1 153.3(8) 2_655 .
N1 Mn2 O1 78.8(5) 2_655 2_655
N1 Mn2 O1 120.7(6) . 2_655
N1 Mn2 O1 120.7(6) 2_655 .
N1 Mn2 O1 78.8(5) . .
O1 Mn2 O1 93.5(9) 2_655 .
N1 Mn2 N2 73.6(5) 2_655 2_655
N1 Mn2 N2 92.0(5) . 2_655
O1 Mn2 N2 146.3(6) 2_655 2_655
O1 Mn2 N2 84.3(7) . 2_655
N1 Mn2 N2 92.0(5) 2_655 .
N1 Mn2 N2 73.6(5) . .
O1 Mn2 N2 84.3(7) 2_655 .
O1 Mn2 N2 146.3(6) . .
N2 Mn2 N2 115.3(11) 2_655 .
C3 N1 C2 113.7(14) . .
C3 N1 Mn2 112.3(11) . .
C2 N1 Mn2 108.9(11) . .
C3 N1 H1C 107.2 . .
C2 N1 H1C 107.2 . .
Mn2 N1 H1C 107.2 . .
C4 N2 Mn2 114.6(11) . .
C4 N2 H2A 108.6 . .
Mn2 N2 H2A 108.6 . .
C4 N2 H2B 108.6 . .
Mn2 N2 H2B 108.6 . .
H2A N2 H2B 107.6 . .
C1 O1 Mn2 106.8(11) . .
C1 O1 H1D 109.5 . .
Mn2 O1 H1D 124.4 . .
O1 C1 C2 110.6(16) . .
O1 C1 H1A 109.5 . .
C2 C1 H1A 109.5 . .
O1 C1 H1B 109.5 . .
C2 C1 H1B 109.5 . .
H1A C1 H1B 108.1 . .
N1 C2 C1 109.8(14) . .
N1 C2 H2C 109.7 . .
C1 C2 H2C 109.7 . .
N1 C2 H2D 109.7 . .
C1 C2 H2D 109.7 . .
H2C C2 H2D 108.2 . .
N1 C3 C4 110.0(15) . .
N1 C3 H3A 109.7 . .
C4 C3 H3A 109.7 . .
N1 C3 H3B 109.7 . .
C4 C3 H3B 109.7 . .
H3A C3 H3B 108.2 . .
N2 C4 C3 106.6(16) . .
N2 C4 H4A 110.4 . .
C3 C4 H4A 110.4 . .
N2 C4 H4B 110.4 . .
C3 C4 H4B 110.4 . .
H4A C4 H4B 108.6 . .

loop_
_geom_bond_atom_site_label_1
_geom_bond_atom_site_label_2
_geom_bond_distance
_geom_bond_site_symmetry_2
Sn1 Se2 2.535(2) 2
Sn1 Se1 2.545(2) .
Sn1 Se2 2.553(2) .
Sn1 Se1 2.554(2) 5_556
Sn1 Sn1 3.267(3) 5_556
Sn1 Mn1 3.267(3) 5_556
Sn1 Sn1 3.295(3) 2
Se1 Mn1 2.554(2) 5_556
Se1 Sn1 2.554(2) 5_556
Se2 Mn1 2.535(2) 2
Se2 Sn1 2.535(2) 2
Mn2 N1 2.232(15) 2_655
Mn2 N1 2.232(15) .
Mn2 O1 2.276(17) 2_655
Mn2 O1 2.276(17) .
Mn2 N2 2.281(15) 2_655
Mn2 N2 2.281(15) .
N1 C3 1.45(2) .
N1 C2 1.48(2) .
N1 H1C 0.9100 .
N2 C4 1.46(2) .
N2 H2A 0.9000 .
N2 H2B 0.9000 .
O1 C1 1.48(2) .
O1 H1D 0.8200 .
C1 C2 1.51(3) .
C1 H1A 0.9700 .
C1 H1B 0.9700 .
C2 H2C 0.9700 .
C2 H2D 0.9700 .
C3 C4 1.501(10) .
C3 H3A 0.9700 .
C3 H3B 0.9700 .
C4 H4A 0.9700 .
C4 H4B 0.9700 .
